data_1554593
loop_
_publ_author_name
'Szwalbe, Agnieszka J.'
'Williams, Katherine'
'Song, Zhongshu'
'de Mattos-Shipley, Kate'
'Vincent, Jason L.'
'Bailey, Andrew M.'
'Willis, Christine L.'
'Cox, Russell J.'
'Simpson, Thomas J.'

_publ_section_title
;
 Characterisation of the biosynthetic pathway to agnestins A and B reveals
 the reductive route to chrysophanol in fungi.
;
_journal_issue 1
_journal_name_full 'Chemical science'
_journal_page_first 233
_journal_page_last 238
_journal_paper_doi 10.1039/c8sc03778g
_journal_volume 10
_journal_year 2019
_chemical_absolute_configuration abs
_chemical_formula_moiety 'C15 H12 O6, 0.5(H2 O)'
_chemical_formula_sum 'C15 H13 O6.5'
_chemical_formula_weight 297.25
_space_group_crystal_system orthorhombic
_space_group_IT_number 19
_space_group_name_Hall 'P 2ac 2ab'
_space_group_name_H-M_alt 'P 21 21 21'
_atom_sites_solution_hydrogens mixed
_atom_sites_solution_primary direct
_audit_creation_date 2013-09-11
_audit_creation_method
;
  Olex2 1.2
  (compiled Apr 23 2013 17:59:47, GUI svn.r4466)
;
_audit_update_record
;
2018-04-23 deposited with the CCDC.
2018-11-23 downloaded from the CCDC.
;
_cell_angle_alpha 90
_cell_angle_beta 90
_cell_angle_gamma 90
_cell_formula_units_Z 8
_cell_length_a 7.4082(14)
_cell_length_b 7.9771(15)
_cell_length_c 43.956(8)
_cell_measurement_reflns_used 9890
_cell_measurement_temperature 173.15
_cell_measurement_theta_max 65.91
_cell_measurement_theta_min 5.63
_cell_volume 2597.6(8)
_computing_data_reduction 'SAINT v7.68A (Bruker, 2009)'
_computing_molecular_graphics
;
O. V. Dolomanov, L. J. Bourhis, R. J. Gildea, J. A. K. Howard and H. Puschmann,
OLEX2: a complete structure solution, refinement and analysis program.
J. Appl. Cryst. (2009). 42, 339-341.
;
_computing_publication_material
;
O. V. Dolomanov, L. J. Bourhis, R. J. Gildea, J. A. K. Howard and H. Puschmann,
OLEX2: a complete structure solution, refinement and analysis program.
J. Appl. Cryst. (2009). 42, 339-341.
;
_computing_structure_refinement
;
XL, G.M. Sheldrick, Acta Cryst.
(2008). A64, 112-122
;
_computing_structure_solution
;
XS, G.M. Sheldrick, Acta Cryst.
(2008). A64, 112-122
;
_diffrn_ambient_temperature 173.15
_diffrn_detector 'Bruker Proteum CCD'
_diffrn_detector_type 'Bruker Proteum CCD'
_diffrn_measured_fraction_theta_full 0.947
_diffrn_measured_fraction_theta_max 0.988
_diffrn_measurement_device 'Bruker Mircostar Rotating anode'
_diffrn_measurement_device_type 'Rotating anode'
_diffrn_measurement_method '\f and \w scans'
_diffrn_radiation_monochromator graphite
_diffrn_radiation_type CuK\a
_diffrn_radiation_wavelength 1.54178
_diffrn_reflns_av_R_equivalents 0.0648
_diffrn_reflns_av_unetI/netI 0.0331
_diffrn_reflns_Laue_measured_fraction_full 0.947
_diffrn_reflns_Laue_measured_fraction_max 0.988
_diffrn_reflns_limit_h_max 8
_diffrn_reflns_limit_h_min -7
_diffrn_reflns_limit_k_max 9
_diffrn_reflns_limit_k_min -9
_diffrn_reflns_limit_l_max 51
_diffrn_reflns_limit_l_min -50
_diffrn_reflns_number 32711
_diffrn_reflns_point_group_measured_fraction_full 0.934
_diffrn_reflns_point_group_measured_fraction_max 0.977
_diffrn_reflns_theta_full 68.500
_diffrn_reflns_theta_max 66.403
_diffrn_reflns_theta_min 4.023
_diffrn_source 'micro-focus rotating anode'
_diffrn_standards_number 0
_exptl_absorpt_coefficient_mu 1.026
_exptl_absorpt_correction_T_max 0.7528
_exptl_absorpt_correction_T_min 0.4421
_exptl_absorpt_correction_type multi-scan
_exptl_absorpt_process_details
;
SADABS-2008/1 (Bruker,2008) was used for absorption correction.
wR2(int) was 0.1332 before and 0.0681 after correction.
The Ratio of minimum to maximum transmission is 0.5873.
The \l/2 correction factor is 0.0015.
;
_exptl_crystal_colour 'clear whitish colourless'
_exptl_crystal_colour_lustre clear
_exptl_crystal_colour_modifier whitish
_exptl_crystal_colour_primary colourless
_exptl_crystal_density_diffrn 1.520
_exptl_crystal_description plate
_exptl_crystal_F_000 1240
_exptl_crystal_size_max 0.2
_exptl_crystal_size_mid 0.15
_exptl_crystal_size_min 0.05
_refine_diff_density_max 0.204
_refine_diff_density_min -0.198
_refine_diff_density_rms 0.040
_refine_ls_abs_structure_details
;
 Flack x determined using 1808 quotients [(I+)-(I-)]/[(I+)+(I-)]
 (Parsons and Flack (2004), Acta Cryst. A60, s61).
;
_refine_ls_abs_structure_Flack -0.01(4)
_refine_ls_extinction_method none
_refine_ls_goodness_of_fit_ref 1.069
_refine_ls_hydrogen_treatment constr
_refine_ls_matrix_type full
_refine_ls_number_parameters 399
_refine_ls_number_reflns 4450
_refine_ls_number_restraints 0
_refine_ls_restrained_S_all 1.069
_refine_ls_R_factor_all 0.0288
_refine_ls_R_factor_gt 0.0287
_refine_ls_shift/su_max 0.000
_refine_ls_shift/su_mean 0.000
_refine_ls_structure_factor_coef Fsqd
_refine_ls_weighting_details 'w=1/[\s^2^(Fo^2^)+(0.0449P)^2^+0.6535P] where P=(Fo^2^+2Fc^2^)/3'
_refine_ls_weighting_scheme calc
_refine_ls_wR_factor_gt 0.0773
_refine_ls_wR_factor_ref 0.0775
_reflns_Friedel_coverage 0.689
_reflns_Friedel_fraction_full 0.915
_reflns_Friedel_fraction_max 0.961
_reflns_number_gt 4432
_reflns_number_total 4450
_reflns_threshold_expression 'I > 2\s(I)'
_cod_data_source_file c8sc03778g2.cif
_cod_data_source_block Agnestin_A
_cod_depositor_comments
;

2022-05-28
Z value and formula fixed to values more according to usual
chemical conventions.                 miguel
;
_cod_original_formula_sum 'C30 H26 O13'
_cod_original_formula_weight 594.51
_cod_original_formula_moiety '2(C15 H12 O6), H2 O'
_cod_original_formula_units_Z 4
_cod_original_sg_symbol_Hall P
_cod_original_sg_symbol_H-M P
_cod_database_code 1554593
_olex2_refinement_description
;
1. Fixed Uiso
 At 1.2 times of:
  All C(H) groups, All O(H) groups
 At 1.5 times of:
  All C(H,H,H) groups, All O(H,H) groups
2.a Free rotating group:
 O13(H13A,H13B)
2.b Ternary CH refined with riding coordinates:
 C9(H9), C10(H10), C24(H24), C25(H25)
2.c Aromatic/amide H refined with riding coordinates:
 C12(H12), C4(H4), C2(H2A), C3(H3), C27(H27), C18(H18), C19(H19), C17(H17)
2.d Idealised Me refined as rotating group:
 C15(H15A,H15B,H15C), C30(H30A,H30B,H30C)
2.e Idealised tetrahedral OH refined as rotating group:
 O2(H2), O6(H6), O5(H5), O11(H11), O8(H8), O12O(H12O)
;
_shelx_space_group_comment
;
The symmetry employed for this shelxl refinement is uniquely defined
by the following loop, which should always be used as a source of
symmetry information in preference to the above space-group names.
They are only intended as comments.
;
_shelxl_version_number 2013-3

loop_
_space_group_symop_operation_xyz
'x, y, z'
'-x+1/2, -y, z+1/2'
'x+1/2, -y+1/2, -z'
'-x, y+1/2, -z+1/2'

loop_
_atom_site_label
_atom_site_type_symbol
_atom_site_fract_x
_atom_site_fract_y
_atom_site_fract_z
_atom_site_U_iso_or_equiv
_atom_site_adp_type
_atom_site_occupancy
_atom_site_site_symmetry_order
_atom_site_calc_flag
_atom_site_refinement_flags_posn
_atom_site_refinement_flags_adp
O3 O 0.52225(19) 0.66250(17) 0.20674(3) 0.0175(3) Uani 1 1 d . .
O1 O 0.30685(19) 0.38750(18) 0.13725(3) 0.0164(3) Uani 1 1 d . .
O2 O 0.5980(2) 0.90035(18) 0.16787(3) 0.0211(3) Uani 1 1 d . .
H2 H 0.5955 0.8519 0.1848 0.025 Uiso 1 1 calc R U
O6 O 0.22977(19) 0.10820(18) 0.24955(3) 0.0187(3) Uani 1 1 d . .
H6 H 0.2962 0.1278 0.2646 0.022 Uiso 1 1 calc R U
O5 O 0.06671(19) 0.45592(19) 0.22638(3) 0.0210(3) Uani 1 1 d . .
H5 H -0.0095 0.4983 0.2383 0.025 Uiso 1 1 calc R U
O4 O 0.2549(2) 0.4954(2) 0.26557(3) 0.0231(3) Uani 1 1 d . .
C6 C 0.4504(3) 0.6418(3) 0.15432(4) 0.0147(4) Uani 1 1 d . .
C12 C 0.2225(3) 0.1671(3) 0.16890(4) 0.0171(4) Uani 1 1 d . .
H12 H 0.1674 0.1176 0.1516 0.021 Uiso 1 1 calc R U
C11 C 0.2209(3) 0.0851(2) 0.19525(4) 0.0156(4) Uani 1 1 d . .
C7 C 0.4549(3) 0.5773(2) 0.18532(4) 0.0140(4) Uani 1 1 d . .
C8 C 0.3776(3) 0.4156(2) 0.18999(4) 0.0143(4) Uani 1 1 d . .
C13 C 0.3061(3) 0.3298(3) 0.16611(4) 0.0152(4) Uani 1 1 d . .
C1 C 0.3764(3) 0.5438(3) 0.13116(4) 0.0154(4) Uani 1 1 d . .
C5 C 0.5205(3) 0.8011(3) 0.14668(4) 0.0169(4) Uani 1 1 d . .
C9 C 0.3634(3) 0.3442(2) 0.22181(4) 0.0135(4) Uani 1 1 d . .
H9 H 0.4833 0.3608 0.2318 0.016 Uiso 1 1 calc R U
C4 C 0.5130(3) 0.8564(3) 0.11671(5) 0.0197(4) Uani 1 1 d . .
H4 H 0.5582 0.9641 0.1115 0.024 Uiso 1 1 calc R U
C10 C 0.3230(3) 0.1521(2) 0.22228(4) 0.0149(4) Uani 1 1 d . .
H10 H 0.4421 0.0931 0.2228 0.018 Uiso 1 1 calc R U
C2 C 0.3708(3) 0.5962(3) 0.10106(4) 0.0183(4) Uani 1 1 d . .
H2A H 0.3220 0.5267 0.0856 0.022 Uiso 1 1 calc R U
C3 C 0.4391(3) 0.7534(3) 0.09452(4) 0.0190(4) Uani 1 1 d . .
H3 H 0.4353 0.7923 0.0741 0.023 Uiso 1 1 calc R U
C14 C 0.2243(3) 0.4406(2) 0.24066(4) 0.0154(4) Uani 1 1 d . .
C15 C 0.1378(3) -0.0848(3) 0.19835(5) 0.0199(4) Uani 1 1 d . .
H15A H 0.0210 -0.0750 0.2087 0.030 Uiso 1 1 calc R U
H15B H 0.2178 -0.1572 0.2103 0.030 Uiso 1 1 calc R U
H15C H 0.1199 -0.1337 0.1781 0.030 Uiso 1 1 calc R U
O7 O 0.95288(19) 0.74527(18) 0.12282(3) 0.0167(3) Uani 1 1 d . .
O11 O 0.7439(2) 1.04630(18) 0.03036(3) 0.0226(3) Uani 1 1 d . .
H11 H 0.6469 1.0826 0.0230 0.027 Uiso 1 1 calc R U
O8 O 0.6747(2) 0.23127(19) 0.09018(3) 0.0247(4) Uani 1 1 d . .
H8 H 0.6832 0.2791 0.0732 0.030 Uiso 1 1 calc R U
O12O O 1.1046(2) 1.00429(17) 0.01031(3) 0.0196(3) Uani 1 1 d . .
H12O H 1.1231 0.9367 -0.0040 0.024 Uiso 1 1 calc R U
O9 O 0.7675(2) 0.46431(18) 0.05126(3) 0.0224(3) Uani 1 1 d . .
O10 O 0.6099(2) 0.79954(18) 0.02257(3) 0.0211(3) Uani 1 1 d . .
C22 C 0.8255(3) 0.5500(3) 0.07306(4) 0.0163(4) Uani 1 1 d . .
C16 C 0.8886(3) 0.5863(2) 0.12814(4) 0.0161(4) Uani 1 1 d . .
C27 C 1.0265(3) 0.9723(3) 0.09171(4) 0.0180(4) Uani 1 1 d . .
H27 H 1.0300 1.0414 0.1093 0.022 Uiso 1 1 calc R U
C23 C 0.9027(3) 0.7143(2) 0.06926(4) 0.0152(4) Uani 1 1 d . .
C28 C 0.9581(3) 0.8035(3) 0.09392(4) 0.0157(4) Uani 1 1 d . .
C18 C 0.8278(3) 0.3729(3) 0.16428(5) 0.0190(4) Uani 1 1 d . .
H18 H 0.8326 0.3318 0.1846 0.023 Uiso 1 1 calc R U
C21 C 0.8209(3) 0.4888(2) 0.10433(4) 0.0161(4) Uani 1 1 d . .
C19 C 0.7535(3) 0.2721(3) 0.14166(5) 0.0198(4) Uani 1 1 d . .
H19 H 0.7060 0.1649 0.1466 0.024 Uiso 1 1 calc R U
C24 C 0.9204(3) 0.7973(3) 0.03822(4) 0.0169(4) Uani 1 1 d . .
H24 H 0.9432 0.7067 0.0230 0.020 Uiso 1 1 calc R U
C25 C 1.0857(3) 0.9138(2) 0.03814(4) 0.0164(4) Uani 1 1 d . .
H25 H 1.1948 0.8410 0.0402 0.020 Uiso 1 1 calc R U
C26 C 1.0850(3) 1.0318(3) 0.06513(5) 0.0189(4) Uani 1 1 d . .
C20 C 0.7494(3) 0.3291(3) 0.11184(4) 0.0178(4) Uani 1 1 d . .
C17 C 0.8947(3) 0.5312(3) 0.15810(4) 0.0178(4) Uani 1 1 d . .
H17 H 0.9431 0.5997 0.1738 0.021 Uiso 1 1 calc R U
C29 C 0.7434(3) 0.8819(3) 0.02963(4) 0.0167(4) Uani 1 1 d . .
C30 C 1.1594(4) 1.2051(3) 0.06247(5) 0.0281(5) Uani 1 1 d . .
H30A H 1.1484 1.2625 0.0821 0.042 Uiso 1 1 calc R U
H30B H 1.0918 1.2672 0.0470 0.042 Uiso 1 1 calc R U
H30C H 1.2869 1.1994 0.0566 0.042 Uiso 1 1 calc R U
O13 O 0.4629(2) 0.1864(2) 0.00814(4) 0.0290(4) Uani 1 1 d G .
H13A H 0.3692 0.1408 -0.0004 0.043 Uiso 1 1 d G U
H13B H 0.4801 0.2860 0.0006 0.043 Uiso 1 1 d G U

loop_
_atom_site_aniso_label
_atom_site_aniso_U_11
_atom_site_aniso_U_22
_atom_site_aniso_U_33
_atom_site_aniso_U_23
_atom_site_aniso_U_13
_atom_site_aniso_U_12
O3 0.0185(7) 0.0175(7) 0.0164(6) -0.0013(6) -0.0031(6) -0.0013(6)
O1 0.0157(7) 0.0204(7) 0.0133(6) 0.0012(5) 0.0000(5) -0.0037(6)
O2 0.0270(8) 0.0177(7) 0.0186(7) 0.0010(6) -0.0028(6) -0.0046(7)
O6 0.0174(7) 0.0236(7) 0.0150(7) 0.0038(6) -0.0022(5) -0.0071(6)
O5 0.0151(7) 0.0319(8) 0.0161(6) -0.0045(6) -0.0006(6) 0.0078(7)
O4 0.0180(7) 0.0324(8) 0.0188(7) -0.0077(6) -0.0004(6) -0.0026(6)
C6 0.0086(9) 0.0182(10) 0.0172(9) 0.0011(7) -0.0002(7) 0.0023(8)
C12 0.0140(10) 0.0198(10) 0.0175(9) -0.0042(8) -0.0014(8) -0.0017(9)
C11 0.0109(9) 0.0168(9) 0.0189(9) -0.0037(8) 0.0021(8) 0.0011(8)
C7 0.0087(9) 0.0179(9) 0.0154(9) -0.0007(8) 0.0013(7) 0.0032(8)
C8 0.0089(9) 0.0187(9) 0.0151(9) 0.0001(7) 0.0013(7) 0.0004(8)
C13 0.0104(9) 0.0204(9) 0.0147(9) 0.0019(8) 0.0013(7) 0.0019(8)
C1 0.0091(9) 0.0181(9) 0.0190(9) 0.0015(8) 0.0013(7) 0.0019(8)
C5 0.0131(9) 0.0178(9) 0.0198(9) -0.0005(8) 0.0002(8) 0.0038(8)
C9 0.0103(9) 0.0150(9) 0.0152(9) 0.0005(7) -0.0005(8) -0.0033(7)
C4 0.0162(10) 0.0207(10) 0.0222(10) 0.0058(8) 0.0024(8) 0.0024(9)
C10 0.0121(9) 0.0160(9) 0.0166(9) 0.0028(7) -0.0002(8) -0.0008(8)
C2 0.0139(9) 0.0251(10) 0.0159(9) 0.0016(8) -0.0025(8) -0.0016(9)
C3 0.0142(10) 0.0260(10) 0.0169(9) 0.0052(8) 0.0004(8) 0.0040(9)
C14 0.0150(9) 0.0166(9) 0.0145(9) 0.0029(7) 0.0000(8) -0.0023(8)
C15 0.0212(10) 0.0181(10) 0.0204(10) -0.0023(8) 0.0023(8) -0.0030(9)
O7 0.0177(7) 0.0183(7) 0.0143(6) 0.0021(5) -0.0022(6) -0.0031(6)
O11 0.0174(7) 0.0175(7) 0.0328(8) -0.0018(6) -0.0044(6) 0.0021(6)
O8 0.0357(9) 0.0193(7) 0.0190(7) 0.0003(6) -0.0018(7) -0.0070(7)
O12O 0.0229(8) 0.0186(7) 0.0174(6) -0.0003(6) 0.0046(6) -0.0006(6)
O9 0.0300(8) 0.0203(7) 0.0169(7) -0.0011(6) -0.0041(6) -0.0054(7)
O10 0.0170(7) 0.0221(7) 0.0242(7) 0.0004(6) -0.0057(6) -0.0027(6)
C22 0.0137(10) 0.0174(9) 0.0179(9) -0.0015(8) -0.0007(8) 0.0020(8)
C16 0.0107(9) 0.0164(9) 0.0213(10) 0.0019(8) 0.0023(7) 0.0023(8)
C27 0.0160(10) 0.0203(10) 0.0178(9) -0.0035(8) -0.0022(8) -0.0022(9)
C23 0.0118(9) 0.0177(9) 0.0162(9) 0.0013(8) 0.0008(8) 0.0010(8)
C28 0.0107(9) 0.0197(10) 0.0166(9) 0.0015(8) 0.0001(8) 0.0030(8)
C18 0.0150(10) 0.0233(10) 0.0186(9) 0.0044(8) 0.0014(8) 0.0048(9)
C21 0.0122(9) 0.0180(9) 0.0182(9) 0.0005(8) -0.0007(8) 0.0014(8)
C19 0.0191(10) 0.0177(10) 0.0226(10) 0.0026(8) 0.0016(9) 0.0012(9)
C24 0.0168(10) 0.0185(10) 0.0154(9) -0.0023(8) 0.0006(8) 0.0001(9)
C25 0.0140(9) 0.0173(9) 0.0179(9) 0.0021(8) 0.0014(7) 0.0008(8)
C26 0.0146(10) 0.0208(10) 0.0215(10) 0.0011(8) -0.0020(8) -0.0018(9)
C20 0.0154(10) 0.0175(9) 0.0206(9) -0.0011(8) 0.0010(8) 0.0020(9)
C17 0.0139(10) 0.0226(10) 0.0169(9) 0.0006(8) -0.0011(8) 0.0017(9)
C29 0.0200(10) 0.0181(9) 0.0120(8) -0.0006(7) 0.0005(8) -0.0018(9)
C30 0.0350(13) 0.0254(11) 0.0239(10) -0.0018(9) 0.0011(10) -0.0116(11)
O13 0.0203(8) 0.0242(8) 0.0424(9) 0.0108(7) -0.0033(7) -0.0007(7)

loop_
_atom_type_symbol
_atom_type_description
_atom_type_scat_dispersion_real
_atom_type_scat_dispersion_imag
_atom_type_scat_source
C C 0.0181 0.0091 International_Tables_Vol_C_Tables_4.2.6.8_and_6.1.1.4
H H 0.0000 0.0000 International_Tables_Vol_C_Tables_4.2.6.8_and_6.1.1.4
O O 0.0492 0.0322 International_Tables_Vol_C_Tables_4.2.6.8_and_6.1.1.4

loop_
_geom_angle_atom_site_label_1
_geom_angle_atom_site_label_2
_geom_angle_atom_site_label_3
_geom_angle
C13 O1 C1 119.57(15)
C5 O2 H2 109.5
C10 O6 H6 109.5
C14 O5 H5 109.5
C1 C6 C7 119.58(17)
C1 C6 C5 118.31(17)
C5 C6 C7 122.11(18)
C11 C12 H12 119.3
C11 C12 C13 121.33(18)
C13 C12 H12 119.3
C12 C11 C10 120.53(17)
C12 C11 C15 121.93(18)
C15 C11 C10 117.16(17)
O3 C7 C6 121.06(17)
O3 C7 C8 122.52(17)
C8 C7 C6 116.42(17)
C7 C8 C9 120.09(16)
C13 C8 C7 119.99(17)
C13 C8 C9 119.78(17)
O1 C13 C12 112.84(17)
O1 C13 C8 123.54(18)
C8 C13 C12 123.61(17)
O1 C1 C6 120.85(17)
O1 C1 C2 116.56(17)
C2 C1 C6 122.59(19)
O2 C5 C6 121.28(18)
O2 C5 C4 118.95(18)
C4 C5 C6 119.75(19)
C8 C9 H9 107.1
C8 C9 C10 113.26(16)
C8 C9 C14 111.01(15)
C10 C9 H9 107.1
C14 C9 H9 107.1
C14 C9 C10 110.93(15)
C5 C4 H4 120.2
C3 C4 C5 119.56(19)
C3 C4 H4 120.2
O6 C10 C11 109.43(15)
O6 C10 C9 110.17(15)
O6 C10 H10 107.0
C11 C10 C9 115.72(16)
C11 C10 H10 107.0
C9 C10 H10 107.0
C1 C2 H2A 121.3
C3 C2 C1 117.41(19)
C3 C2 H2A 121.3
C4 C3 H3 118.8
C2 C3 C4 122.37(18)
C2 C3 H3 118.8
O5 C14 C9 112.42(16)
O4 C14 O5 124.18(18)
O4 C14 C9 123.40(18)
C11 C15 H15A 109.5
C11 C15 H15B 109.5
C11 C15 H15C 109.5
H15A C15 H15B 109.5
H15A C15 H15C 109.5
H15B C15 H15C 109.5
C28 O7 C16 119.07(15)
C29 O11 H11 109.5
C20 O8 H8 109.5
C25 O12O H12O 109.5
O9 C22 C23 122.96(18)
O9 C22 C21 122.01(18)
C23 C22 C21 115.02(17)
O7 C16 C21 120.73(17)
O7 C16 C17 116.20(18)
C17 C16 C21 123.06(19)
C28 C27 H27 119.8
C26 C27 H27 119.8
C26 C27 C28 120.40(18)
C22 C23 C24 122.27(17)
C28 C23 C22 120.25(18)
C28 C23 C24 117.45(17)
O7 C28 C27 113.18(16)
O7 C28 C23 124.07(18)
C23 C28 C27 122.74(17)
C19 C18 H18 119.0
C17 C18 H18 119.0
C17 C18 C19 121.91(19)
C16 C21 C22 120.72(18)
C16 C21 C20 117.39(17)
C20 C21 C22 121.89(17)
C18 C19 H19 120.2
C20 C19 C18 119.63(19)
C20 C19 H19 120.2
C23 C24 H24 107.5
C23 C24 C25 109.48(16)
C25 C24 H24 107.5
C29 C24 C23 109.95(16)
C29 C24 H24 107.5
C29 C24 C25 114.66(16)
O12O C25 C24 112.72(16)
O12O C25 H25 107.0
O12O C25 C26 110.95(15)
C24 C25 H25 107.0
C26 C25 C24 111.80(16)
C26 C25 H25 107.0
C27 C26 C25 117.77(18)
C27 C26 C30 121.23(19)
C30 C26 C25 120.87(17)
O8 C20 C21 120.53(17)
O8 C20 C19 119.11(18)
C19 C20 C21 120.36(18)
C16 C17 H17 121.2
C18 C17 C16 117.59(19)
C18 C17 H17 121.2
O11 C29 C24 115.79(18)
O10 C29 O11 122.9(2)
O10 C29 C24 121.28(18)
C26 C30 H30A 109.5
C26 C30 H30B 109.5
C26 C30 H30C 109.5
H30A C30 H30B 109.5
H30A C30 H30C 109.5
H30B C30 H30C 109.5
H13A O13 H13B 109.5

loop_
_geom_bond_atom_site_label_1
_geom_bond_atom_site_label_2
_geom_bond_distance
O3 C7 1.264(2)
O1 C13 1.349(2)
O1 C1 1.376(2)
O2 H2 0.8400
O2 C5 1.351(3)
O6 H6 0.8400
O6 C10 1.427(2)
O5 H5 0.8400
O5 C14 1.331(3)
O4 C14 1.201(2)
C6 C7 1.457(3)
C6 C1 1.395(3)
C6 C5 1.413(3)
C12 H12 0.9500
C12 C11 1.330(3)
C12 C13 1.444(3)
C11 C10 1.507(3)
C11 C15 1.495(3)
C7 C8 1.426(3)
C8 C13 1.360(3)
C8 C9 1.514(3)
C1 C2 1.388(3)
C5 C4 1.390(3)
C9 H9 1.0000
C9 C10 1.561(2)
C9 C14 1.529(3)
C4 H4 0.9500
C4 C3 1.388(3)
C10 H10 1.0000
C2 H2A 0.9500
C2 C3 1.382(3)
C3 H3 0.9500
C15 H15A 0.9800
C15 H15B 0.9800
C15 H15C 0.9800
O7 C16 1.375(2)
O7 C28 1.353(2)
O11 H11 0.8400
O11 C29 1.312(3)
O8 H8 0.8400
O8 C20 1.349(3)
O12O H12O 0.8400
O12O C25 1.427(2)
O9 C22 1.253(2)
O10 C29 1.227(3)
C22 C23 1.440(3)
C22 C21 1.459(3)
C16 C21 1.397(3)
C16 C17 1.390(3)
C27 H27 0.9500
C27 C28 1.442(3)
C27 C26 1.334(3)
C23 C28 1.360(3)
C23 C24 1.523(3)
C18 H18 0.9500
C18 C19 1.392(3)
C18 C17 1.384(3)
C21 C20 1.419(3)
C19 H19 0.9500
C19 C20 1.388(3)
C24 H24 1.0000
C24 C25 1.537(3)
C24 C29 1.522(3)
C25 H25 1.0000
C25 C26 1.515(3)
C26 C30 1.493(3)
C17 H17 0.9500
C30 H30A 0.9800
C30 H30B 0.9800
C30 H30C 0.9800
O13 H13A 0.8697
O13 H13B 0.8700

loop_
_geom_torsion_atom_site_label_1
_geom_torsion_atom_site_label_2
_geom_torsion_atom_site_label_3
_geom_torsion_atom_site_label_4
_geom_torsion
O3 C7 C8 C13 179.67(18)
O3 C7 C8 C9 3.9(3)
O1 C1 C2 C3 179.62(17)
O2 C5 C4 C3 177.88(18)
C6 C7 C8 C13 0.4(3)
C6 C7 C8 C9 -175.37(16)
C6 C1 C2 C3 -1.3(3)
C6 C5 C4 C3 -0.9(3)
C12 C11 C10 O6 147.78(18)
C12 C11 C10 C9 22.6(3)
C11 C12 C13 O1 175.12(18)
C11 C12 C13 C8 -4.5(3)
C7 C6 C1 O1 0.3(3)
C7 C6 C1 C2 -178.81(18)
C7 C6 C5 O2 1.1(3)
C7 C6 C5 C4 179.93(18)
C7 C8 C13 O1 1.6(3)
C7 C8 C13 C12 -178.83(17)
C7 C8 C9 C10 -165.20(16)
C7 C8 C9 C14 69.2(2)
C8 C9 C10 O6 -152.66(16)
C8 C9 C10 C11 -27.9(2)
C8 C9 C14 O5 50.8(2)
C8 C9 C14 O4 -129.4(2)
C13 O1 C1 C6 1.7(3)
C13 O1 C1 C2 -179.20(17)
C13 C12 C11 C10 -6.2(3)
C13 C12 C11 C15 -178.88(18)
C13 C8 C9 C10 19.0(2)
C13 C8 C9 C14 -106.5(2)
C1 O1 C13 C12 177.71(16)
C1 O1 C13 C8 -2.7(3)
C1 C6 C7 O3 179.47(18)
C1 C6 C7 C8 -1.3(3)
C1 C6 C5 O2 -178.35(17)
C1 C6 C5 C4 0.4(3)
C1 C2 C3 C4 0.8(3)
C5 C6 C7 O3 0.0(3)
C5 C6 C7 C8 179.25(17)
C5 C6 C1 O1 179.76(16)
C5 C6 C1 C2 0.7(3)
C5 C4 C3 C2 0.3(3)
C9 C8 C13 O1 177.37(17)
C9 C8 C13 C12 -3.0(3)
C10 C9 C14 O5 -76.1(2)
C10 C9 C14 O4 103.7(2)
C14 C9 C10 O6 -27.1(2)
C14 C9 C10 C11 97.71(19)
C15 C11 C10 O6 -39.2(2)
C15 C11 C10 C9 -164.31(17)
O7 C16 C21 C22 3.2(3)
O7 C16 C21 C20 -177.17(16)
O7 C16 C17 C18 178.79(17)
O12O C25 C26 C27 164.55(18)
O12O C25 C26 C30 -19.6(3)
O9 C22 C23 C28 177.89(19)
O9 C22 C23 C24 -0.1(3)
O9 C22 C21 C16 179.19(19)
O9 C22 C21 C20 -0.4(3)
C22 C23 C28 O7 2.9(3)
C22 C23 C28 C27 -176.25(18)
C22 C23 C24 C25 -149.84(18)
C22 C23 C24 C29 83.3(2)
C22 C21 C20 O8 -3.2(3)
C22 C21 C20 C19 177.47(19)
C16 O7 C28 C27 179.36(16)
C16 O7 C28 C23 0.1(3)
C16 C21 C20 O8 177.16(18)
C16 C21 C20 C19 -2.2(3)
C23 C22 C21 C16 -0.2(3)
C23 C22 C21 C20 -179.85(17)
C23 C24 C25 O12O -176.36(15)
C23 C24 C25 C26 -50.6(2)
C23 C24 C29 O11 108.22(19)
C23 C24 C29 O10 -71.7(2)
C28 O7 C16 C21 -3.2(3)
C28 O7 C16 C17 177.08(17)
C28 C27 C26 C25 -3.1(3)
C28 C27 C26 C30 -178.89(19)
C28 C23 C24 C25 32.1(2)
C28 C23 C24 C29 -94.7(2)
C18 C19 C20 O8 -179.06(18)
C18 C19 C20 C21 0.3(3)
C21 C22 C23 C28 -2.7(3)
C21 C22 C23 C24 179.34(18)
C21 C16 C17 C18 -0.9(3)
C19 C18 C17 C16 -1.1(3)
C24 C23 C28 O7 -179.06(18)
C24 C23 C28 C27 1.8(3)
C24 C25 C26 C27 37.8(3)
C24 C25 C26 C30 -146.39(19)
C25 C24 C29 O11 -15.6(2)
C25 C24 C29 O10 164.48(17)
C26 C27 C28 O7 162.17(19)
C26 C27 C28 C23 -18.6(3)
C17 C16 C21 C22 -177.11(19)
C17 C16 C21 C20 2.5(3)
C17 C18 C19 C20 1.4(3)
C29 C24 C25 O12O -52.3(2)
C29 C24 C25 C26 73.5(2)
